data_1548843
loop_
_publ_author_name
'Mohamed Abdelahi, Mohamed Mokhtar'
'El Bakri, Youness'
'Benchidmi, Mohammed'
'Essassi, El Mokhtar'
'Mague, Joel T.'

_publ_section_title
;
 2-Benzyl-6-nitro-2<i>H</i>-indazole
;
_journal_coeditor_code HB4206
_journal_issue 1
_journal_name_full IUCrData
_journal_page_first x180151
_journal_paper_doi 10.1107/S2414314618001517
_journal_volume 3
_journal_year 2018
_chemical_formula_iupac 'C14 H11 N3 O2'
_chemical_formula_moiety 'C14 H11 N3 O2'
_chemical_formula_sum 'C14 H11 N3 O2'
_chemical_formula_weight 253.26
_chemical_name_systematic
;
2-Benzyl-6-nitro-2<i>H</i>-indazole
;
_space_group_crystal_system monoclinic
_space_group_IT_number 14
_space_group_name_Hall '-P 2yn'
_space_group_name_H-M_alt 'P 1 21/n 1'
_symmetry_space_group_name_Hall '-P 2yn'
_symmetry_space_group_name_H-M 'P 1 21/n 1'
_atom_sites_solution_hydrogens geom
_atom_sites_solution_primary direct
_atom_sites_solution_secondary difmap
_audit_creation_method SHELXL-2016/6
_cell_angle_alpha 90
_cell_angle_beta 93.608(6)
_cell_angle_gamma 90
_cell_formula_units_Z 4
_cell_length_a 4.4890(19)
_cell_length_b 19.770(8)
_cell_length_c 13.308(6)
_cell_measurement_reflns_used 9894
_cell_measurement_temperature 100(2)
_cell_measurement_theta_max 28.9099
_cell_measurement_theta_min 2.5629
_cell_volume 1178.7(9)
_computing_cell_refinement
;
<i>SAINT</i> (Bruker, 2016)
;
_computing_data_collection
;
<i>APEX3</i> (Bruker, 2016)
;
_computing_data_reduction
;
<i>SAINT</i> (Bruker, 2016)
;
_computing_molecular_graphics
;
<i>DIAMOND</i> (Brandenburg & Putz, 2012)
;
_computing_publication_material
;
<i>SHELXTL</i> (Sheldrick, 2008b)
;
_computing_structure_refinement
;
<i>SHELXL2016</i> (Sheldrick, 2015<i>b</i>)
;
_computing_structure_solution
;
<i>SHELXT</i> (Sheldrick, 2015<i>a</i>)
;
_diffrn_ambient_temperature 100(2)
_diffrn_detector_area_resol_mean 8.3333
_diffrn_measured_fraction_theta_full 0.999
_diffrn_measured_fraction_theta_max 0.982
_diffrn_measurement_device_type 'Bruker SMART APEX CCD'
_diffrn_measurement_method '\f and \w scans'
_diffrn_radiation_monochromator graphite
_diffrn_radiation_type MoK\a
_diffrn_radiation_wavelength 0.71073
_diffrn_reflns_av_R_equivalents 0.0556
_diffrn_reflns_limit_h_max 6
_diffrn_reflns_limit_h_min -6
_diffrn_reflns_limit_k_max 27
_diffrn_reflns_limit_k_min 0
_diffrn_reflns_limit_l_max 18
_diffrn_reflns_limit_l_min -18
_diffrn_reflns_number 22904
_diffrn_reflns_theta_full 29.250
_diffrn_reflns_theta_max 29.510
_diffrn_reflns_theta_min 1.847
_exptl_absorpt_coefficient_mu 0.099
_exptl_absorpt_correction_T_max 0.98
_exptl_absorpt_correction_T_min 0.96
_exptl_absorpt_correction_type multi-scan
_exptl_absorpt_process_details
;
(<i>SADABS</i>; Bruker, 2016)
;
_exptl_crystal_colour colourless
_exptl_crystal_density_diffrn 1.427
_exptl_crystal_density_method 'not measured'
_exptl_crystal_description column
_exptl_crystal_F_000 528
_exptl_crystal_size_max 0.395
_exptl_crystal_size_mid 0.201
_exptl_crystal_size_min 0.166
_refine_diff_density_max 0.540
_refine_diff_density_min -0.265
_refine_ls_extinction_method none
_refine_ls_goodness_of_fit_ref 0.959
_refine_ls_hydrogen_treatment constr
_refine_ls_matrix_type full
_refine_ls_number_parameters 172
_refine_ls_number_reflns 3223
_refine_ls_number_restraints 0
_refine_ls_restrained_S_all 0.959
_refine_ls_R_factor_all 0.0826
_refine_ls_R_factor_gt 0.0594
_refine_ls_shift/su_max 0.000
_refine_ls_shift/su_mean 0.000
_refine_ls_structure_factor_coef Fsqd
_refine_ls_weighting_details 'w=1/[\s^2^(Fo^2^)+(0.0959P)^2^] where P=(Fo^2^+2Fc^2^)/3'
_refine_ls_weighting_scheme calc
_refine_ls_wR_factor_gt 0.1426
_refine_ls_wR_factor_ref 0.1498
_reflns_number_gt 2210
_reflns_number_total 3223
_reflns_threshold_expression 'I > 2\s(I)'
_cod_data_source_file hb4206sup1.cif
_cod_data_source_block I
_cod_original_cell_volume 1178.6(9)
_cod_database_code 1548843
_shelx_space_group_comment
;
The symmetry employed for this shelxl refinement is uniquely defined
by the following loop, which should always be used as a source of
symmetry information in preference to the above space-group names.
They are only intended as comments.
;
_shelx_estimated_absorpt_t_min 0.962
_shelx_estimated_absorpt_t_max 0.984

loop_
_space_group_symop_operation_xyz
'x, y, z'
'-x+1/2, y+1/2, -z+1/2'
'-x, -y, -z'
'x-1/2, -y-1/2, z-1/2'

loop_
_atom_site_type_symbol
_atom_site_label
_atom_site_fract_x
_atom_site_fract_y
_atom_site_fract_z
_atom_site_U_iso_or_equiv
_atom_site_adp_type
_atom_site_calc_flag
_atom_site_occupancy
O O1 1.1690(3) 0.27750(6) 0.70851(9) 0.0254(3) Uani d 1
O O2 1.1457(3) 0.17253(6) 0.66604(9) 0.0314(3) Uani d 1
N N1 0.1797(3) 0.36929(6) 0.39590(9) 0.0156(3) Uani d 1
N N2 0.3722(3) 0.38443(6) 0.47413(9) 0.0164(3) Uani d 1
N N3 1.0647(3) 0.23134(6) 0.65597(10) 0.0193(3) Uani d 1
C C1 0.5118(3) 0.32514(7) 0.49448(11) 0.0143(3) Uani d 1
C C2 0.7354(3) 0.31196(7) 0.57032(11) 0.0152(3) Uani d 1
H H2 0.813941 0.346431 0.614108 0.018 Uiso calc 1
C C3 0.8331(4) 0.24708(8) 0.57749(11) 0.0163(3) Uani d 1
C C4 0.7253(4) 0.19377(8) 0.51450(11) 0.0189(3) Uani d 1
H H4 0.800949 0.149231 0.524440 0.023 Uiso calc 1
C C5 0.5123(4) 0.20657(8) 0.43946(11) 0.0194(3) Uani d 1
H H5 0.440036 0.171504 0.395606 0.023 Uiso calc 1
C C6 0.4017(4) 0.27289(7) 0.42839(11) 0.0153(3) Uani d 1
C C7 0.1870(3) 0.30481(7) 0.36564(11) 0.0171(3) Uani d 1
H H7 0.068645 0.284850 0.311847 0.020 Uiso calc 1
C C8 -0.0081(3) 0.42330(8) 0.35141(11) 0.0179(3) Uani d 1
H H8A -0.088342 0.450603 0.405911 0.021 Uiso calc 1
H H8B -0.179168 0.402997 0.311612 0.021 Uiso calc 1
C C9 0.1609(3) 0.46872(7) 0.28450(11) 0.0164(3) Uani d 1
C C10 0.1313(4) 0.46162(8) 0.18117(12) 0.0216(4) Uani d 1
H H10 0.006152 0.427191 0.151969 0.026 Uiso calc 1
C C11 0.2830(4) 0.50439(9) 0.11997(13) 0.0275(4) Uani d 1
H H11 0.259724 0.499660 0.048866 0.033 Uiso calc 1
C C12 0.4678(4) 0.55385(8) 0.16192(13) 0.0269(4) Uani d 1
H H12 0.572625 0.583060 0.119773 0.032 Uiso calc 1
C C13 0.5007(4) 0.56093(8) 0.26501(13) 0.0247(4) Uani d 1
H H13 0.628790 0.594894 0.293986 0.030 Uiso calc 1
C C14 0.3475(4) 0.51870(7) 0.32611(12) 0.0201(3) Uani d 1
H H14 0.369781 0.523851 0.397166 0.024 Uiso calc 1

loop_
_atom_site_aniso_label
_atom_site_aniso_U_11
_atom_site_aniso_U_22
_atom_site_aniso_U_33
_atom_site_aniso_U_12
_atom_site_aniso_U_13
_atom_site_aniso_U_23
O1 0.0261(7) 0.0325(7) 0.0165(6) -0.0024(5) -0.0068(5) 0.0013(5)
O2 0.0377(8) 0.0312(7) 0.0244(7) 0.0144(5) -0.0048(6) 0.0036(5)
N1 0.0136(7) 0.0232(7) 0.0099(6) -0.0006(5) -0.0010(5) 0.0022(5)
N2 0.0166(7) 0.0223(6) 0.0099(6) 0.0001(5) -0.0024(5) -0.0003(5)
N3 0.0193(8) 0.0280(7) 0.0107(6) 0.0029(5) 0.0019(5) 0.0034(5)
C1 0.0155(8) 0.0184(7) 0.0091(7) -0.0018(6) 0.0014(5) 0.0005(5)
C2 0.0150(8) 0.0220(7) 0.0086(7) -0.0019(6) 0.0005(5) -0.0002(5)
C3 0.0153(8) 0.0257(8) 0.0079(7) 0.0010(6) 0.0017(6) 0.0026(5)
C4 0.0234(9) 0.0193(7) 0.0141(7) 0.0026(6) 0.0026(6) 0.0010(5)
C5 0.0232(9) 0.0216(8) 0.0135(7) -0.0023(6) 0.0023(6) -0.0035(6)
C6 0.0158(8) 0.0222(8) 0.0081(7) -0.0023(6) 0.0024(5) -0.0005(5)
C7 0.0168(8) 0.0220(7) 0.0124(7) -0.0034(6) 0.0011(6) -0.0010(5)
C8 0.0157(8) 0.0246(8) 0.0129(7) 0.0030(6) -0.0018(6) 0.0027(5)
C9 0.0154(8) 0.0191(7) 0.0146(7) 0.0049(6) -0.0006(6) 0.0007(5)
C10 0.0224(9) 0.0268(8) 0.0154(8) 0.0000(6) -0.0010(6) -0.0006(6)
C11 0.0294(11) 0.0384(9) 0.0148(8) 0.0023(7) 0.0029(7) 0.0054(7)
C12 0.0246(10) 0.0288(9) 0.0280(10) 0.0016(7) 0.0072(7) 0.0101(7)
C13 0.0240(10) 0.0188(8) 0.0312(10) 0.0001(6) -0.0004(7) 0.0008(6)
C14 0.0203(9) 0.0225(8) 0.0172(8) 0.0037(6) -0.0014(6) -0.0006(6)

loop_
_atom_type_symbol
_atom_type_description
_atom_type_scat_dispersion_real
_atom_type_scat_dispersion_imag
_atom_type_scat_source
C C 0.0033 0.0016 'International Tables Vol C Tables 4.2.6.8 and 6.1.1.4'
H H 0.0000 0.0000 'International Tables Vol C Tables 4.2.6.8 and 6.1.1.4'
N N 0.0061 0.0033 'International Tables Vol C Tables 4.2.6.8 and 6.1.1.4'
O O 0.0106 0.0060 'International Tables Vol C Tables 4.2.6.8 and 6.1.1.4'

loop_
_geom_angle_atom_site_label_1
_geom_angle_atom_site_label_2
_geom_angle_atom_site_label_3
_geom_angle
C7 N1 N2 114.75(12)
C7 N1 C8 126.75(13)
N2 N1 C8 118.49(12)
N1 N2 C1 103.29(12)
O2 N3 O1 123.07(14)
O2 N3 C3 118.31(13)
O1 N3 C3 118.61(13)
N2 C1 C2 127.49(13)
N2 C1 C6 111.56(14)
C2 C1 C6 120.95(13)
C3 C2 C1 116.09(13)
C3 C2 H2 122.0
C1 C2 H2 122.0
C2 C3 C4 124.50(14)
C2 C3 N3 117.65(13)
C4 C3 N3 117.85(14)
C5 C4 C3 119.65(14)
C5 C4 H4 120.2
C3 C4 H4 120.2
C4 C5 C6 118.48(14)
C4 C5 H5 120.8
C6 C5 H5 120.8
C7 C6 C5 135.61(14)
C7 C6 C1 104.05(13)
C5 C6 C1 120.32(14)
N1 C7 C6 106.36(13)
N1 C7 H7 126.8
C6 C7 H7 126.8
N1 C8 C9 112.12(13)
N1 C8 H8A 109.2
C9 C8 H8A 109.2
N1 C8 H8B 109.2
C9 C8 H8B 109.2
H8A C8 H8B 107.9
C10 C9 C14 119.19(15)
C10 C9 C8 120.59(14)
C14 C9 C8 120.22(14)
C9 C10 C11 120.31(15)
C9 C10 H10 119.8
C11 C10 H10 119.8
C12 C11 C10 120.11(16)
C12 C11 H11 119.9
C10 C11 H11 119.9
C13 C12 C11 119.97(16)
C13 C12 H12 120.0
C11 C12 H12 120.0
C12 C13 C14 119.98(16)
C12 C13 H13 120.0
C14 C13 H13 120.0
C13 C14 C9 120.44(15)
C13 C14 H14 119.8
C9 C14 H14 119.8

loop_
_geom_bond_atom_site_label_1
_geom_bond_atom_site_label_2
_geom_bond_distance
O1 N3 1.2245(17)
O2 N3 1.2230(17)
N1 C7 1.3379(19)
N1 N2 1.3441(17)
N1 C8 1.4623(19)
N2 C1 1.3487(19)
N3 C3 1.460(2)
C1 C2 1.402(2)
C1 C6 1.425(2)
C2 C3 1.357(2)
C2 H2 0.9500
C3 C4 1.413(2)
C4 C5 1.362(2)
C4 H4 0.9500
C5 C6 1.406(2)
C5 H5 0.9500
C6 C7 1.387(2)
C7 H7 0.9500
C8 C9 1.503(2)
C8 H8A 0.9900
C8 H8B 0.9900
C9 C10 1.380(2)
C9 C14 1.388(2)
C10 C11 1.383(2)
C10 H10 0.9500
C11 C12 1.378(3)
C11 H11 0.9500
C12 C13 1.378(2)
C12 H12 0.9500
C13 C14 1.379(2)
C13 H13 0.9500
C14 H14 0.9500

loop_
_geom_hbond_atom_site_label_D
_geom_hbond_atom_site_label_H
_geom_hbond_atom_site_label_A
_geom_hbond_site_symmetry_A
_geom_hbond_distance_DH
_geom_hbond_distance_HA
_geom_hbond_distance_DA
_geom_hbond_angle_DHA
C7 H7 O1 4_465 0.95 2.51 3.437(2) 164
C8 H8B O2 4_465 0.99 2.53 3.407(2) 147
C10 H10 O2 4_465 0.95 2.56 3.431(3) 152

loop_
_geom_torsion_atom_site_label_1
_geom_torsion_atom_site_label_2
_geom_torsion_atom_site_label_3
_geom_torsion_atom_site_label_4
_geom_torsion
C7 N1 N2 C1 0.19(16)
C8 N1 N2 C1 -178.47(12)
N1 N2 C1 C2 -179.58(14)
N1 N2 C1 C6 -0.48(16)
N2 C1 C2 C3 177.76(15)
C6 C1 C2 C3 -1.3(2)
C1 C2 C3 C4 0.1(2)
C1 C2 C3 N3 -179.67(13)
O2 N3 C3 C2 176.93(14)
O1 N3 C3 C2 -3.1(2)
O2 N3 C3 C4 -2.9(2)
O1 N3 C3 C4 177.09(14)
C2 C3 C4 C5 1.2(2)
N3 C3 C4 C5 -179.05(14)
C3 C4 C5 C6 -1.2(2)
C4 C5 C6 C7 -177.89(17)
C4 C5 C6 C1 0.1(2)
N2 C1 C6 C7 0.58(17)
C2 C1 C6 C7 179.75(14)
N2 C1 C6 C5 -177.95(14)
C2 C1 C6 C5 1.2(2)
N2 N1 C7 C6 0.16(17)
C8 N1 C7 C6 178.70(14)
C5 C6 C7 N1 177.76(17)
C1 C6 C7 N1 -0.43(16)
C7 N1 C8 C9 -101.09(17)
N2 N1 C8 C9 77.40(16)
N1 C8 C9 C10 101.16(16)
N1 C8 C9 C14 -79.25(17)
C14 C9 C10 C11 -0.8(2)
C8 C9 C10 C11 178.78(15)
C9 C10 C11 C12 0.8(3)
C10 C11 C12 C13 -0.3(3)
C11 C12 C13 C14 -0.3(3)
C12 C13 C14 C9 0.3(2)
C10 C9 C14 C13 0.2(2)
C8 C9 C14 C13 -179.36(14)

_cod_database_fobs_code 1548843
